data_7117449
loop_
_publ_author_name
'Shen, W.'
'El Sayed Moussa, M.'
'Yao, Y.'
'Lescop, C.'

_publ_section_title
;
 Supramolecular metallacycles with a 'pseudo double-paracyclophane'
 structure based on flexible \p-conjugated linkers.
;
_journal_issue 58
_journal_name_full 'Chemical communications (Cambridge, England)'
_journal_page_first 11560
_journal_page_last 11563
_journal_paper_doi 10.1039/c5cc03778f
_journal_volume 51
_journal_year 2015
_chemical_formula_moiety 'C54 H50 Cl0 Cu2 F0 N6 P2'
_chemical_formula_sum 'C54 H50 Cl0 Cu2 F0 N6 P2'
_chemical_formula_weight 972.02
_chemical_name_systematic
;
 ?
;
_space_group_IT_number 15
_symmetry_cell_setting monoclinic
_symmetry_space_group_name_Hall '-C 2yc'
_symmetry_space_group_name_H-M 'C 1 2/c 1'
_atom_sites_solution_hydrogens geom
_atom_sites_solution_primary direct
_atom_sites_solution_secondary difmap
_audit_creation_method SHELXL-97
_audit_update_record
;
2015-05-03 deposited with the CCDC.
2015-06-02 downloaded from the CCDC.
;
_cell_angle_alpha 90
_cell_angle_beta 106.352(2)
_cell_angle_gamma 90
_cell_formula_units_Z 8
_cell_length_a 26.589(1)
_cell_length_b 17.564(1)
_cell_length_c 29.171(1)
_cell_measurement_temperature 100(2)
_cell_measurement_theta_max 27.16
_cell_measurement_theta_min 2.78
_cell_volume 13072.1(10)
_computing_structure_refinement 'SHELXL-97 (Sheldrick, 1997)'
_computing_structure_solution 'SHELXS-97 (Sheldrick, 1990)'
_diffrn_ambient_temperature 100(2)
_diffrn_measured_fraction_theta_full 0.993
_diffrn_measured_fraction_theta_max 0.993
_diffrn_measurement_device_type ccd
_diffrn_measurement_method none
_diffrn_radiation_monochromator graphite
_diffrn_radiation_source 'fine-focus sealed tube'
_diffrn_radiation_type MoK\a
_diffrn_radiation_wavelength 0.71069
_diffrn_reflns_av_R_equivalents 0.0628
_diffrn_reflns_av_sigmaI/netI 0.1335
_diffrn_reflns_limit_h_max 33
_diffrn_reflns_limit_h_min -33
_diffrn_reflns_limit_k_max 22
_diffrn_reflns_limit_k_min -19
_diffrn_reflns_limit_l_max 37
_diffrn_reflns_limit_l_min -37
_diffrn_reflns_number 25063
_diffrn_reflns_theta_full 27.16
_diffrn_reflns_theta_max 27.16
_diffrn_reflns_theta_min 2.78
_diffrn_standards_decay_% none
_exptl_absorpt_coefficient_mu 0.731
_exptl_absorpt_correction_type none
_exptl_crystal_colour red
_exptl_crystal_density_diffrn 0.988
_exptl_crystal_density_method 'not measured'
_exptl_crystal_description needle
_exptl_crystal_F_000 4032
_exptl_crystal_size_max 0.21
_exptl_crystal_size_mid 0.08
_exptl_crystal_size_min 0.07
_refine_diff_density_max 0.544
_refine_diff_density_min -0.417
_refine_diff_density_rms 0.102
_refine_ls_extinction_method none
_refine_ls_goodness_of_fit_ref 0.895
_refine_ls_hydrogen_treatment constr
_refine_ls_matrix_type full
_refine_ls_number_parameters 577
_refine_ls_number_reflns 14411
_refine_ls_number_restraints 0
_refine_ls_restrained_S_all 0.895
_refine_ls_R_factor_all 0.1636
_refine_ls_R_factor_gt 0.0864
_refine_ls_shift/su_max 0.001
_refine_ls_shift/su_mean 0.000
_refine_ls_structure_factor_coef Fsqd
_refine_ls_weighting_details 'calc w=1/[\s^2^(Fo^2^)+(0.1484P)^2^+0.0000P] where P=(Fo^2^+2Fc^2^)/3'
_refine_ls_weighting_scheme calc
_refine_ls_wR_factor_gt 0.2221
_refine_ls_wR_factor_ref 0.2523
_reflns_number_gt 6337
_reflns_number_total 14411
_reflns_threshold_expression >2sigma(I)
_cod_data_source_file c5cc03778f2.cif
_cod_data_source_block bn346
_cod_original_sg_symbol_H-M C2/c
_cod_database_code 7117449

loop_
_symmetry_equiv_pos_as_xyz
'x, y, z'
'-x, y, -z+1/2'
'x+1/2, y+1/2, z'
'-x+1/2, y+1/2, -z+1/2'
'-x, -y, -z'
'x, -y, z-1/2'
'-x+1/2, -y+1/2, -z'
'x+1/2, -y+1/2, z-1/2'

loop_
_atom_site_label
_atom_site_type_symbol
_atom_site_fract_x
_atom_site_fract_y
_atom_site_fract_z
_atom_site_U_iso_or_equiv
_atom_site_adp_type
_atom_site_occupancy
_atom_site_symmetry_multiplicity
_atom_site_calc_flag
_atom_site_refinement_flags
Cu1 Cu 0.19602(3) 0.07718(4) 0.61334(2) 0.0551(2) Uani 1 1 d .
Cu2 Cu 0.16928(3) 0.17473(4) 0.66705(2) 0.0584(2) Uani 1 1 d .
P1 P 0.19327(6) 0.20923(8) 0.60050(5) 0.0589(4) Uani 1 1 d .
P2 P 0.11621(6) 0.02349(8) 0.59507(4) 0.0521(4) Uani 1 1 d .
N1 N 0.2374(2) 0.0726(3) 0.56415(16) 0.0671(14) Uani 1 1 d .
N2 N 0.1286(2) 0.2738(3) 0.65594(19) 0.0687(13) Uani 1 1 d .
N3 N 0.1365(2) 0.1019(3) 0.70390(15) 0.0677(14) Uani 1 1 d .
N4 N 0.1292(2) -0.0021(3) 0.50173(15) 0.0593(12) Uani 1 1 d .
N100 N 0.24577(19) 0.0323(3) 0.67076(17) 0.0619(12) Uani 1 1 d .
N200 N 0.2357(2) 0.2005(3) 0.72117(16) 0.0636(13) Uani 1 1 d .
C1 C 0.1927(3) 0.1896(4) 0.53894(19) 0.073(2) Uani 1 1 d .
C2 C 0.1566(3) 0.2316(4) 0.5073(2) 0.0747(19) Uani 1 1 d .
C3 C 0.1421(3) 0.2273(5) 0.4540(2) 0.098(3) Uani 1 1 d .
H3A H 0.1668 0.2574 0.4427 0.118 Uiso 1 1 calc R
H3B H 0.1451 0.1749 0.4446 0.118 Uiso 1 1 calc R
C4 C 0.0888(4) 0.2544(9) 0.4307(3) 0.154(5) Uani 1 1 d .
H4A H 0.0823 0.2536 0.3963 0.184 Uiso 1 1 calc R
H4B H 0.0634 0.2213 0.4389 0.184 Uiso 1 1 calc R
C5 C 0.0833(5) 0.3286(6) 0.4459(3) 0.166(5) Uani 1 1 d .
H5A H 0.0506 0.3493 0.4261 0.199 Uiso 1 1 calc R
H5B H 0.1115 0.3594 0.4407 0.199 Uiso 1 1 calc R
C6 C 0.0839(3) 0.3369(4) 0.5034(3) 0.119(3) Uani 1 1 d .
H6A H 0.0904 0.3892 0.5141 0.143 Uiso 1 1 calc R
H6B H 0.0507 0.3206 0.5078 0.143 Uiso 1 1 calc R
C7 C 0.1292(3) 0.2841(4) 0.5310(2) 0.088(3) Uani 1 1 d .
C8 C 0.1434(2) 0.2803(3) 0.5801(2) 0.0681(17) Uani 1 1 d .
C9 C 0.1225(3) 0.3154(4) 0.6150(3) 0.086(2) Uani 1 1 d .
C10 C 0.0995(3) 0.3885(5) 0.6111(4) 0.098(2) Uani 1 1 d .
H10 H 0.0980 0.4177 0.5842 0.117 Uiso 1 1 calc R
C11 C 0.0806(3) 0.4158(5) 0.6436(4) 0.108(3) Uani 1 1 d .
H11 H 0.0651 0.4637 0.6394 0.130 Uiso 1 1 calc R
C12 C 0.0832(3) 0.3733(5) 0.6863(4) 0.107(3) Uani 1 1 d .
H12 H 0.0684 0.3910 0.7096 0.129 Uiso 1 1 calc R
C13 C 0.1095(3) 0.3033(4) 0.6903(3) 0.093(2) Uani 1 1 d .
H13 H 0.1141 0.2757 0.7184 0.111 Uiso 1 1 calc R
C14 C 0.2277(3) 0.1290(4) 0.5303(2) 0.0741(19) Uani 1 1 d .
C15 C 0.2483(3) 0.1258(5) 0.4916(2) 0.085(2) Uani 1 1 d .
H15 H 0.2406 0.1638 0.4685 0.102 Uiso 1 1 calc R
C16 C 0.2798(4) 0.0669(7) 0.4878(3) 0.111(3) Uani 1 1 d .
H16 H 0.2942 0.0647 0.4622 0.133 Uiso 1 1 calc R
C17 C 0.2905(3) 0.0101(5) 0.5219(3) 0.096(2) Uani 1 1 d .
H17 H 0.3121 -0.0306 0.5198 0.116 Uiso 1 1 calc R
C18 C 0.2681(3) 0.0154(5) 0.5592(2) 0.0816(19) Uani 1 1 d .
H18 H 0.2749 -0.0231 0.5820 0.098 Uiso 1 1 calc R
C19 C 0.2553(2) 0.2593(3) 0.62541(17) 0.0592(15) Uani 1 1 d .
C20 C 0.2552(2) 0.3393(3) 0.62931(17) 0.0583(14) Uani 1 1 d .
H20 H 0.2241 0.3665 0.6186 0.070 Uiso 1 1 calc R
C21 C 0.3022(3) 0.3771(4) 0.64939(19) 0.0732(18) Uani 1 1 d .
H21 H 0.3031 0.4299 0.6514 0.088 Uiso 1 1 calc R
C22 C 0.3474(3) 0.3352(5) 0.6663(2) 0.084(2) Uani 1 1 d .
H22 H 0.3788 0.3601 0.6804 0.101 Uiso 1 1 calc R
C23 C 0.3469(3) 0.2574(4) 0.6626(2) 0.080(2) Uani 1 1 d .
H23 H 0.3779 0.2300 0.6736 0.095 Uiso 1 1 calc R
C24 C 0.2998(2) 0.2194(4) 0.6422(2) 0.0729(18) Uani 1 1 d .
H24 H 0.2993 0.1666 0.6403 0.088 Uiso 1 1 calc R
C31 C 0.0765(2) 0.0657(3) 0.62891(17) 0.0562(14) Uani 1 1 d .
C32 C 0.0367(2) 0.1063(3) 0.60051(19) 0.0598(15) Uani 1 1 d .
C33 C 0.0006(2) 0.1579(4) 0.6179(2) 0.0685(16) Uani 1 1 d .
H33A H -0.0266 0.1276 0.6254 0.082 Uiso 1 1 calc R
H33B H 0.0203 0.1834 0.6469 0.082 Uiso 1 1 calc R
C34 C -0.0242(4) 0.2159(6) 0.5811(3) 0.131(3) Uani 1 1 d .
H34A H -0.0528 0.2391 0.5906 0.157 Uiso 1 1 calc R
H34B H 0.0015 0.2554 0.5820 0.157 Uiso 1 1 calc R
C35 C -0.0434(3) 0.1921(5) 0.5344(3) 0.104(3) Uani 1 1 d .
H35A H -0.0541 0.2369 0.5147 0.125 Uiso 1 1 calc R
H35B H -0.0747 0.1622 0.5320 0.125 Uiso 1 1 calc R
C36 C -0.0072(2) 0.1450(3) 0.51268(19) 0.0618(15) Uani 1 1 d .
H36A H -0.0284 0.1105 0.4891 0.074 Uiso 1 1 calc R
H36B H 0.0105 0.1792 0.4962 0.074 Uiso 1 1 calc R
C37 C 0.0333(2) 0.0996(3) 0.54833(17) 0.0508(13) Uani 1 1 d .
C38 C 0.0707(2) 0.0546(3) 0.53917(17) 0.0536(14) Uani 1 1 d .
C39 C 0.0847(2) 0.0356(3) 0.49504(17) 0.0534(14) Uani 1 1 d .
C40 C 0.0536(2) 0.0576(4) 0.44885(18) 0.0672(16) Uani 1 1 d .
H40 H 0.0222 0.0839 0.4442 0.081 Uiso 1 1 calc R
C41 C 0.0732(3) 0.0373(4) 0.4107(2) 0.081(2) Uani 1 1 d .
H41 H 0.0539 0.0498 0.3798 0.097 Uiso 1 1 calc R
C42 C 0.1188(3) 0.0004(4) 0.4172(2) 0.0690(17) Uani 1 1 d .
H42 H 0.1319 -0.0116 0.3917 0.083 Uiso 1 1 calc R
C43 C 0.1455(3) -0.0191(3) 0.4640(2) 0.0681(16) Uani 1 1 d .
H43 H 0.1768 -0.0458 0.4691 0.082 Uiso 1 1 calc R
C44 C 0.0913(3) 0.0648(3) 0.68177(18) 0.0657(17) Uani 1 1 d .
C45 C 0.0621(3) 0.0301(5) 0.7074(2) 0.104(3) Uani 1 1 d .
H45 H 0.0305 0.0069 0.6917 0.125 Uiso 1 1 calc R
C46 C 0.0803(5) 0.0295(6) 0.7579(3) 0.154(5) Uani 1 1 d .
H46 H 0.0608 0.0060 0.7758 0.185 Uiso 1 1 calc R
C47 C 0.1247(4) 0.0627(5) 0.7787(2) 0.125(4) Uani 1 1 d .
H47 H 0.1375 0.0614 0.8119 0.150 Uiso 1 1 calc R
C48 C 0.1538(3) 0.1006(4) 0.7519(2) 0.090(2) Uani 1 1 d .
H48 H 0.1850 0.1249 0.7674 0.107 Uiso 1 1 calc R
C49 C 0.1097(2) -0.0806(3) 0.60074(17) 0.0590(15) Uani 1 1 d .
C50 C 0.0723(2) -0.1103(3) 0.62096(17) 0.0569(14) Uani 1 1 d .
H50 H 0.0511 -0.0782 0.6328 0.068 Uiso 1 1 calc R
C51 C 0.0674(2) -0.1891(4) 0.62295(19) 0.0651(16) Uani 1 1 d .
H51 H 0.0420 -0.2101 0.6354 0.078 Uiso 1 1 calc R
C52 C 0.1002(3) -0.2367(4) 0.60655(19) 0.0699(17) Uani 1 1 d .
H52 H 0.0967 -0.2893 0.6077 0.084 Uiso 1 1 calc R
C53 C 0.1381(3) -0.2048(4) 0.5885(2) 0.0683(16) Uani 1 1 d .
H53 H 0.1608 -0.2364 0.5781 0.082 Uiso 1 1 calc R
C54 C 0.1430(2) -0.1278(3) 0.58560(18) 0.0609(15) Uani 1 1 d .
H54 H 0.1688 -0.1073 0.5734 0.073 Uiso 1 1 calc R
C100 C 0.2669(2) 0.0037(3) 0.7049(2) 0.0635(16) Uani 1 1 d .
C101 C 0.2930(3) -0.0384(4) 0.7490(2) 0.081(2) Uani 1 1 d .
H10A H 0.2923 -0.0083 0.7767 0.098 Uiso 1 1 calc R
H10B H 0.3293 -0.0478 0.7503 0.098 Uiso 1 1 calc R
C102 C 0.2654(2) -0.1129(3) 0.74984(18) 0.0617(15) Uani 1 1 d .
H10C H 0.2910 -0.1518 0.7493 0.074 Uiso 1 1 calc R
H10D H 0.2598 -0.1157 0.7813 0.074 Uiso 1 1 calc R
C103 C 0.2206(2) -0.1371(3) 0.71966(19) 0.0593(14) Uani 1 1 d .
H10E H 0.2256 -0.1333 0.6881 0.071 Uiso 1 1 calc R
H10F H 0.1945 -0.0992 0.7209 0.071 Uiso 1 1 calc R
C104 C 0.1948(3) -0.2131(4) 0.7209(2) 0.0790(19) Uani 1 1 d .
H10G H 0.1642 -0.2069 0.7325 0.095 Uiso 1 1 calc R
H10H H 0.1836 -0.2347 0.6891 0.095 Uiso 1 1 calc R
C105 C 0.2669(2) 0.2361(3) 0.74690(19) 0.0618(15) Uani 1 1 d .

loop_
_atom_site_aniso_label
_atom_site_aniso_U_11
_atom_site_aniso_U_22
_atom_site_aniso_U_33
_atom_site_aniso_U_23
_atom_site_aniso_U_13
_atom_site_aniso_U_12
Cu1 0.0550(4) 0.0519(4) 0.0484(4) 0.0127(3) -0.0019(3) -0.0159(3)
Cu2 0.0661(5) 0.0498(4) 0.0485(4) 0.0068(3) -0.0017(3) -0.0158(3)
P1 0.0585(10) 0.0519(8) 0.0497(7) 0.0164(6) -0.0119(6) -0.0207(7)
P2 0.0540(9) 0.0504(8) 0.0442(7) 0.0061(6) 0.0013(6) -0.0156(7)
N1 0.059(3) 0.075(3) 0.062(3) 0.015(3) 0.008(2) -0.029(3)
N2 0.055(3) 0.062(3) 0.082(3) -0.002(3) 0.007(3) -0.010(3)
N3 0.096(4) 0.058(3) 0.044(2) 0.010(2) 0.011(2) -0.022(3)
N4 0.057(3) 0.067(3) 0.047(3) 0.003(2) 0.003(2) -0.008(3)
N100 0.062(3) 0.050(3) 0.064(3) 0.013(2) 0.003(2) -0.008(2)
N200 0.064(3) 0.050(3) 0.059(3) 0.001(2) -0.011(2) -0.001(2)
C1 0.076(5) 0.081(4) 0.049(3) 0.023(3) -0.006(3) -0.055(4)
C2 0.078(5) 0.068(4) 0.058(3) 0.026(3) -0.013(3) -0.036(4)
C3 0.085(5) 0.132(6) 0.049(3) 0.028(4) -0.027(3) -0.052(5)
C4 0.121(9) 0.247(15) 0.067(5) 0.027(7) -0.016(5) -0.020(9)
C5 0.186(11) 0.132(8) 0.099(7) 0.041(6) -0.090(7) 0.003(8)
C6 0.085(6) 0.085(5) 0.138(7) 0.054(5) -0.049(5) -0.020(4)
C7 0.072(5) 0.071(4) 0.082(4) 0.052(4) -0.041(4) -0.043(4)
C8 0.057(4) 0.039(3) 0.092(5) 0.019(3) -0.005(3) -0.013(3)
C9 0.061(4) 0.044(4) 0.127(6) 0.023(4) -0.015(4) -0.021(3)
C10 0.058(5) 0.082(6) 0.146(8) 0.020(5) 0.018(5) -0.015(4)
C11 0.061(5) 0.070(5) 0.172(9) 0.038(6) -0.003(6) 0.006(4)
C12 0.066(5) 0.094(6) 0.148(8) -0.035(6) 0.009(5) 0.001(4)
C13 0.066(5) 0.070(5) 0.123(6) 0.017(4) -0.002(4) -0.021(4)
C14 0.068(5) 0.081(5) 0.059(4) 0.000(3) -0.005(3) -0.033(4)
C15 0.088(6) 0.108(6) 0.054(4) 0.013(4) 0.010(4) -0.053(5)
C16 0.085(6) 0.152(9) 0.096(6) -0.018(6) 0.025(5) -0.062(6)
C17 0.097(6) 0.100(6) 0.101(6) -0.005(5) 0.042(5) -0.028(5)
C18 0.076(5) 0.095(5) 0.074(4) 0.005(4) 0.022(4) -0.021(4)
C19 0.053(4) 0.067(4) 0.042(3) 0.017(2) -0.012(2) -0.030(3)
C20 0.053(4) 0.061(4) 0.050(3) 0.004(2) -0.005(2) -0.018(3)
C21 0.080(5) 0.065(4) 0.057(3) 0.011(3) -0.011(3) -0.023(4)
C22 0.072(5) 0.111(6) 0.055(3) 0.005(4) -0.007(3) -0.047(4)
C23 0.067(5) 0.079(5) 0.075(4) 0.027(3) -0.009(3) -0.031(4)
C24 0.061(4) 0.073(4) 0.064(3) 0.024(3) -0.018(3) -0.022(3)
C31 0.062(4) 0.058(3) 0.045(3) 0.001(2) 0.007(3) -0.024(3)
C32 0.064(4) 0.056(3) 0.055(3) 0.009(3) 0.009(3) -0.018(3)
C33 0.058(4) 0.068(4) 0.078(4) -0.007(3) 0.016(3) -0.020(3)
C34 0.134(8) 0.134(8) 0.123(7) 0.001(6) 0.034(6) 0.067(7)
C35 0.103(6) 0.104(6) 0.084(5) -0.014(4) -0.010(4) 0.022(5)
C36 0.060(4) 0.054(3) 0.063(3) 0.010(3) 0.005(3) -0.016(3)
C37 0.054(4) 0.050(3) 0.044(3) 0.001(2) 0.006(2) -0.017(3)
C38 0.061(4) 0.050(3) 0.040(3) 0.001(2) -0.002(2) -0.022(3)
C39 0.048(4) 0.058(3) 0.050(3) 0.002(2) 0.006(2) -0.027(3)
C40 0.060(4) 0.085(4) 0.047(3) 0.008(3) -0.001(3) -0.016(3)
C41 0.087(6) 0.107(5) 0.049(3) 0.008(3) 0.018(3) -0.024(4)
C42 0.063(4) 0.079(4) 0.062(4) -0.003(3) 0.013(3) -0.034(4)
C43 0.070(4) 0.065(4) 0.064(4) -0.016(3) 0.010(3) -0.024(3)
C44 0.084(5) 0.056(3) 0.048(3) 0.000(2) 0.003(3) -0.030(3)
C45 0.136(7) 0.119(6) 0.061(4) -0.001(4) 0.034(4) -0.076(5)
C46 0.220(12) 0.185(10) 0.054(4) -0.010(5) 0.034(6) -0.131(9)
C47 0.196(10) 0.135(7) 0.032(3) 0.010(4) 0.015(4) -0.082(7)
C48 0.122(6) 0.091(5) 0.043(3) 0.007(3) 0.001(3) -0.031(5)
C49 0.059(4) 0.060(3) 0.042(3) 0.010(2) -0.013(3) -0.016(3)
C50 0.050(3) 0.062(4) 0.046(3) 0.015(2) -0.006(2) -0.016(3)
C51 0.055(4) 0.075(4) 0.053(3) 0.021(3) -0.005(3) -0.016(3)
C52 0.087(5) 0.055(4) 0.054(3) 0.003(3) -0.002(3) -0.012(4)
C53 0.080(5) 0.060(4) 0.061(3) 0.005(3) 0.015(3) -0.003(3)
C54 0.068(4) 0.057(4) 0.053(3) -0.001(3) 0.009(3) -0.003(3)
C100 0.070(4) 0.052(3) 0.061(3) 0.021(3) 0.005(3) -0.009(3)
C101 0.085(5) 0.073(4) 0.067(4) 0.014(3) -0.012(3) -0.020(4)
C102 0.067(4) 0.060(4) 0.048(3) 0.016(3) 0.002(3) 0.008(3)
C103 0.060(4) 0.057(3) 0.054(3) 0.016(3) 0.004(3) 0.005(3)
C104 0.080(5) 0.078(4) 0.061(3) 0.032(3) -0.010(3) -0.005(4)
C105 0.062(4) 0.061(4) 0.052(3) 0.004(3) 0.001(3) 0.012(3)

loop_
_atom_type_symbol
_atom_type_description
_atom_type_scat_dispersion_real
_atom_type_scat_dispersion_imag
_atom_type_scat_source
C C 0.0033 0.0016 'International Tables Vol C Tables 4.2.6.8 and 6.1.1.4'
H H 0.0000 0.0000 'International Tables Vol C Tables 4.2.6.8 and 6.1.1.4'
N N 0.0061 0.0033 'International Tables Vol C Tables 4.2.6.8 and 6.1.1.4'
F F 0.0171 0.0103 'International Tables Vol C Tables 4.2.6.8 and 6.1.1.4'
P P 0.1023 0.0942 'International Tables Vol C Tables 4.2.6.8 and 6.1.1.4'
Cl Cl 0.1484 0.1585 'International Tables Vol C Tables 4.2.6.8 and 6.1.1.4'
Cu Cu 0.3201 1.2651 'International Tables Vol C Tables 4.2.6.8 and 6.1.1.4'

loop_
_geom_angle_atom_site_label_1
_geom_angle_atom_site_label_2
_geom_angle_atom_site_label_3
_geom_angle
_geom_angle_site_symmetry_1
_geom_angle_site_symmetry_3
N100 Cu1 N1 102.4(2) . .
N100 Cu1 P2 113.28(14) . .
N1 Cu1 P2 118.50(14) . .
N100 Cu1 P1 120.72(14) . .
N1 Cu1 P1 85.72(16) . .
P2 Cu1 P1 113.10(6) . .
N100 Cu1 Cu2 89.03(14) . .
N1 Cu1 Cu2 139.11(15) . .
P2 Cu1 Cu2 91.13(5) . .
P1 Cu1 Cu2 55.49(5) . .
N3 Cu2 N2 109.8(2) . .
N3 Cu2 N200 97.87(19) . .
N2 Cu2 N200 103.77(19) . .
N3 Cu2 P1 152.13(14) . .
N2 Cu2 P1 84.30(17) . .
N200 Cu2 P1 102.01(15) . .
N3 Cu2 Cu1 97.93(15) . .
N2 Cu2 Cu1 134.93(16) . .
N200 Cu2 Cu1 106.88(15) . .
P1 Cu2 Cu1 57.67(5) . .
C8 P1 C1 90.3(3) . .
C8 P1 C19 107.3(3) . .
C1 P1 C19 103.8(3) . .
C8 P1 Cu2 96.2(2) . .
C1 P1 Cu2 149.06(17) . .
C19 P1 Cu2 103.05(17) . .
C8 P1 Cu1 136.57(19) . .
C1 P1 Cu1 87.8(2) . .
C19 P1 Cu1 115.3(2) . .
Cu2 P1 Cu1 66.83(4) . .
C31 P2 C38 91.3(3) . .
C31 P2 C49 106.0(3) . .
C38 P2 C49 108.8(2) . .
C31 P2 Cu1 111.03(18) . .
C38 P2 Cu1 115.62(17) . .
C49 P2 Cu1 120.0(2) . .
C18 N1 C14 117.7(6) . .
C18 N1 Cu1 125.2(4) . .
C14 N1 Cu1 116.7(5) . .
C13 N2 C9 117.8(6) . .
C13 N2 Cu2 120.5(5) . .
C9 N2 Cu2 121.6(5) . .
C48 N3 C44 119.0(5) . .
C48 N3 Cu2 119.4(4) . .
C44 N3 Cu2 120.5(3) . .
C39 N4 C43 118.6(5) . .
C100 N100 Cu1 169.1(5) . .
C105 N200 Cu2 159.3(5) . .
C2 C1 C14 129.5(6) . .
C2 C1 P1 112.2(6) . .
C14 C1 P1 118.1(4) . .
C1 C2 C7 112.0(6) . .
C1 C2 C3 127.6(8) . .
C7 C2 C3 120.4(6) . .
C4 C3 C2 113.4(8) . .
C5 C4 C3 109.3(10) . .
C4 C5 C6 115.2(8) . .
C7 C6 C5 104.7(8) . .
C8 C7 C2 115.7(6) . .
C8 C7 C6 120.9(8) . .
C2 C7 C6 123.2(7) . .
C7 C8 C9 132.3(7) . .
C7 C8 P1 109.7(6) . .
C9 C8 P1 117.6(5) . .
N2 C9 C10 119.6(8) . .
N2 C9 C8 114.6(6) . .
C10 C9 C8 125.6(7) . .
C11 C10 C9 122.2(9) . .
C10 C11 C12 120.8(8) . .
C13 C12 C11 115.4(8) . .
N2 C13 C12 123.9(8) . .
N1 C14 C15 121.3(8) . .
N1 C14 C1 113.4(6) . .
C15 C14 C1 125.3(7) . .
C16 C15 C14 119.6(8) . .
C15 C16 C17 119.8(8) . .
C18 C17 C16 118.2(9) . .
N1 C18 C17 123.5(7) . .
C24 C19 C20 120.8(5) . .
C24 C19 P1 119.9(4) . .
C20 C19 P1 119.2(5) . .
C21 C20 C19 119.2(6) . .
C22 C21 C20 119.1(6) . .
C23 C22 C21 121.1(6) . .
C22 C23 C24 119.8(7) . .
C19 C24 C23 119.9(6) . .
C32 C31 C44 125.3(6) . .
C32 C31 P2 111.2(4) . .
C44 C31 P2 122.9(5) . .
C31 C32 C37 113.2(5) . .
C31 C32 C33 125.1(5) . .
C37 C32 C33 121.6(5) . .
C34 C33 C32 111.3(6) . .
C35 C34 C33 118.0(8) . .
C34 C35 C36 118.0(7) . .
C37 C36 C35 114.3(5) . .
C38 C37 C36 126.6(5) . .
C38 C37 C32 114.0(5) . .
C36 C37 C32 119.2(5) . .
C37 C38 C39 133.1(5) . .
C37 C38 P2 109.8(4) . .
C39 C38 P2 116.5(5) . .
N4 C39 C40 122.3(5) . .
N4 C39 C38 114.8(5) . .
C40 C39 C38 122.9(6) . .
C41 C40 C39 115.8(6) . .
C42 C41 C40 122.5(6) . .
C41 C42 C43 116.5(6) . .
N4 C43 C42 124.4(7) . .
N3 C44 C45 121.1(5) . .
N3 C44 C31 115.4(5) . .
C45 C44 C31 123.4(5) . .
C44 C45 C46 119.6(7) . .
C47 C46 C45 118.7(7) . .
C46 C47 C48 121.1(6) . .
N3 C48 C47 120.3(6) . .
C54 C49 C50 120.8(5) . .
C54 C49 P2 119.0(4) . .
C50 C49 P2 120.2(5) . .
C49 C50 C51 118.4(6) . .
C52 C51 C50 120.7(6) . .
C53 C52 C51 119.0(6) . .
C54 C53 C52 121.2(6) . .
C53 C54 C49 119.9(6) . .
N100 C100 C101 176.5(6) . .
C100 C101 C102 109.8(5) . .
C103 C102 C101 128.0(5) . .
C102 C103 C104 126.5(5) . .
C105 C104 C103 108.3(5) 4_546 .
N200 C105 C104 176.1(6) . 4_556

loop_
_geom_bond_atom_site_label_1
_geom_bond_atom_site_label_2
_geom_bond_distance
_geom_bond_site_symmetry_2
Cu1 N100 1.982(5) .
Cu1 N1 2.041(5) .
Cu1 P2 2.2449(16) .
Cu1 P1 2.3473(17) .
Cu1 Cu2 2.5538(11) .
Cu2 N3 2.021(4) .
Cu2 N2 2.026(5) .
Cu2 N200 2.061(5) .
Cu2 P1 2.2891(16) .
P1 C8 1.797(6) .
P1 C1 1.824(6) .
P1 C19 1.830(5) .
P2 C31 1.796(6) .
P2 C38 1.820(5) .
P2 C49 1.848(6) .
N1 C18 1.328(9) .
N1 C14 1.370(8) .
N2 C13 1.349(10) .
N2 C9 1.371(8) .
N3 C48 1.344(7) .
N3 C44 1.359(7) .
N4 C39 1.322(7) .
N4 C43 1.324(7) .
N100 C100 1.117(6) .
N200 C105 1.137(7) .
C1 C2 1.347(9) .
C1 C14 1.482(10) .
C2 C7 1.465(11) .
C2 C3 1.495(8) .
C3 C4 1.469(12) .
C4 C5 1.396(15) .
C5 C6 1.679(15) .
C6 C7 1.554(10) .
C7 C8 1.377(9) .
C8 C9 1.426(10) .
C9 C10 1.413(11) .
C10 C11 1.283(12) .
C11 C12 1.436(12) .
C12 C13 1.403(11) .
C14 C15 1.387(10) .
C15 C16 1.356(12) .
C16 C17 1.382(12) .
C17 C18 1.382(10) .
C19 C24 1.343(8) .
C19 C20 1.410(8) .
C20 C21 1.390(8) .
C21 C22 1.377(10) .
C22 C23 1.370(10) .
C23 C24 1.395(8) .
C31 C32 1.350(8) .
C31 C44 1.480(7) .
C32 C37 1.504(7) .
C32 C33 1.507(8) .
C33 C34 1.491(10) .
C34 C35 1.379(11) .
C35 C36 1.536(10) .
C36 C37 1.498(7) .
C37 C38 1.355(8) .
C38 C39 1.475(8) .
C39 C40 1.422(7) .
C40 C41 1.401(9) .
C41 C42 1.340(9) .
C42 C43 1.394(8) .
C44 C45 1.362(8) .
C45 C46 1.415(9) .
C46 C47 1.304(11) .
C47 C48 1.413(10) .
C49 C54 1.372(8) .
C49 C50 1.393(8) .
C50 C51 1.394(8) .
C51 C52 1.385(9) .
C52 C53 1.381(9) .
C53 C54 1.363(8) .
C100 C101 1.475(8) .
C101 C102 1.503(8) .
C102 C103 1.334(7) .
C103 C104 1.506(8) .
C104 C105 1.475(8) 4_546
C105 C104 1.475(8) 4_556
